data_7116961
loop_
_publ_author_name
'Zhiyuan Hu'
'Rory L. Arrowsmith'
'James A. Tyson'
'Vincenzo Mirabello'
'Haobo Ge'
'Ian M. Eggleston'
'Stanley W. Botchway'
'G. Dan Pantos'
'Sofia I. Pascu'

_publ_section_title
;
 A fluorescent Arg-Gly-Asp (RGD) peptide-naphthalenediimide (NDI)
 conjugate for imaging integrin alpha-v-beta3in vitro
;
_journal_name_full Chem.Commun.
_journal_page_first 6901
_journal_paper_doi 10.1039/C4cc08265F
_journal_volume 51
_journal_year 2015
_chemical_absolute_configuration unk
_chemical_formula_moiety 'C36 H24 N4 O8, 3(C2 H6 O S), H2 O, H2 O, H2 O'
_chemical_formula_sum 'C42 H46 N4 O13 S3'
_chemical_formula_weight 911.02
_space_group_IT_number 19
_symmetry_cell_setting orthorhombic
_symmetry_space_group_name_Hall 'P 2ac 2ab'
_symmetry_space_group_name_H-M 'P 21 21 21'
_atom_sites_solution_hydrogens geom
_atom_sites_solution_primary direct
_audit_creation_date 06-09-24
_audit_creation_method CRYSTALS_ver_12.80
_audit_update_record
;
2014-10-10 deposited with the CCDC.
2015-01-16 downloaded from the CCDC.
;
_cell_angle_alpha 90
_cell_angle_beta 90
_cell_angle_gamma 90
_cell_formula_units_Z 4
_cell_length_a 8.6884(8)
_cell_length_b 19.6749(18)
_cell_length_c 25.149(2)
_cell_measurement_reflns_used 35763
_cell_measurement_temperature 150
_cell_measurement_theta_max 25
_cell_measurement_theta_min 1
_cell_volume 4299.1(7)
_computing_cell_refinement 'SAINT (Siemens ,1995)'
_computing_data_collection 'SMART (Siemens, 1993)'
_computing_data_reduction 'SAINT (Siemens ,1995)'
_computing_molecular_graphics 'CAMERON (Watkin et al., 1996)'
_computing_publication_material 'CRYSTALS (Betteridge et al., 2003)'
_computing_structure_refinement 'CRYSTALS (Betteridge et al., 2003)'
_computing_structure_solution 'SHELXS 86 (Sheldrick, 1986)'
_diffrn_ambient_temperature 150
_diffrn_measured_fraction_theta_full 0.999
_diffrn_measured_fraction_theta_max 0.974
_diffrn_measurement_device_type 'Bruker SMART'
_diffrn_measurement_method \w/2\q
_diffrn_radiation_monochromator graphite
_diffrn_radiation_type 'Mo K\a'
_diffrn_radiation_wavelength 0.69040
_diffrn_reflns_av_R_equivalents 0.065
_diffrn_reflns_limit_h_max 12
_diffrn_reflns_limit_h_min -11
_diffrn_reflns_limit_k_max 24
_diffrn_reflns_limit_k_min -28
_diffrn_reflns_limit_l_max 25
_diffrn_reflns_limit_l_min -36
_diffrn_reflns_number 35763
_diffrn_reflns_theta_full 25.000
_diffrn_reflns_theta_max 30.002
_diffrn_reflns_theta_min 1.276
_diffrn_standards_number 0
_exptl_absorpt_coefficient_mu 0.243
_exptl_absorpt_correction_T_max 1.00
_exptl_absorpt_correction_T_min 1.00
_exptl_absorpt_correction_type multi-scan
_exptl_absorpt_process_details 'SADABS (Siemens, 1996)'
_exptl_crystal_colour pink
_exptl_crystal_density_diffrn 1.404
_exptl_crystal_description needle
_exptl_crystal_F_000 1904
_exptl_crystal_size_max 0.02
_exptl_crystal_size_mid 0.02
_exptl_crystal_size_min 0.01
_refine_diff_density_max 0.35
_refine_diff_density_min -0.42
_refine_ls_extinction_method None
_refine_ls_goodness_of_fit_ref 1.1079
_refine_ls_hydrogen_treatment noref
_refine_ls_matrix_type full
_refine_ls_number_parameters 558
_refine_ls_number_reflns 4973
_refine_ls_number_restraints 0
_refine_ls_R_factor_all 0.1203
_refine_ls_R_factor_gt 0.0529
_refine_ls_shift/su_max 0.006376
_refine_ls_structure_factor_coef F
_refine_ls_weighting_details
;
 Method, part 1, Chebychev polynomial, (Watkin, 1994, Prince, 1982) 
 [weight] = 1.0/[A~0~*T~0~(x)+A~1~*T~1~(x) ... +A~n-1~]*T~n-1~(x)] 
 where A~i~ are the Chebychev coefficients listed below and x= Fcalc/Fmax 
 Method = Robust Weighting (Prince, 1982) 
 W = [weight] * [1-(deltaF/6*sigmaF)^2^]^2^ 
 A~i~ are: 
 0.648 0.564 0.419 
;
_refine_ls_weighting_scheme calc
_refine_ls_wR_factor_all 0.0905
_refine_ls_wR_factor_gt 0.0569
_refine_ls_wR_factor_ref 0.0569
_reflns_limit_h_max 12
_reflns_limit_h_min -12
_reflns_limit_k_max 28
_reflns_limit_k_min 0
_reflns_limit_l_max 36
_reflns_limit_l_min 0
_reflns_number_gt 4973
_reflns_number_total 13220
_reflns_threshold_expression I>3.00u(I)
_oxford_diffrn_Wilson_B_factor 0.00
_oxford_diffrn_Wilson_scale 0.00
_oxford_refine_ls_scale 0.1302(3)
_oxford_structure_analysis_title 'abs in P2(1)2(1)2(1)'
_cod_data_source_file c4cc08265f2.cif
_cod_data_source_block CRYSTALS_cif
_cod_original_cell_volume 4299.0(7)
_cod_original_sg_symbol_H-M 'P 21 21 21 '
_cod_database_code 7116961

loop_
_symmetry_equiv_pos_as_xyz
x,y,z
x+1/2,-y+1/2,-z
-x,y+1/2,-z+1/2
-x+1/2,-y,z+1/2

loop_
_atom_site_label
_atom_site_type_symbol
_atom_site_fract_x
_atom_site_fract_y
_atom_site_fract_z
_atom_site_U_iso_or_equiv
_atom_site_occupancy
_atom_site_adp_type
_atom_site_refinement_flags_posn
_atom_site_refinement_flags_adp
_atom_site_refinement_flags_occupancy
_atom_site_disorder_assembly
_atom_site_disorder_group
_atom_site_attached_hydrogens
C1 C 0.4375(5) 0.2522(2) 0.81634(19) 0.0289 1.0000 Uani . . . . . .
C2 C 0.4442(5) 0.2395(2) 0.91443(19) 0.0275 1.0000 Uani . . . . . .
C3 C 0.5860(5) 0.1973(2) 0.90969(18) 0.0282 1.0000 Uani . . . . . .
C4 C 0.6543(5) 0.1715(2) 0.95479(18) 0.0303 1.0000 Uani . . . . . .
C5 C 0.7925(5) 0.1352(2) 0.94980(18) 0.0274 1.0000 Uani . . . . . .
C6 C 0.8593(5) 0.1239(2) 0.90156(19) 0.0276 1.0000 Uani . . . . . .
C7 C 0.8587(5) 0.1390(2) 0.80452(18) 0.0262 1.0000 Uani . . . . . .
C8 C 0.7877(5) 0.1647(2) 0.75959(17) 0.0275 1.0000 Uani . . . . . .
C9 C 0.6482(5) 0.2011(2) 0.76352(18) 0.0273 1.0000 Uani . . . . . .
C10 C 0.5812(4) 0.2125(2) 0.81167(16) 0.0232 1.0000 Uani . . . . . .
C11 C 0.6520(5) 0.1868(2) 0.85885(18) 0.0276 1.0000 Uani . . . . . .
C12 C 0.7893(5) 0.1498(2) 0.85406(17) 0.0236 1.0000 Uani . . . . . .
C13 C 1.0025(5) 0.1002(2) 0.79950(19) 0.0257 1.0000 Uani . . . . . .
C14 C 1.0018(5) 0.0839(2) 0.89751(18) 0.0259 1.0000 Uani . . . . . .
C15 C 1.1550(5) -0.0403(2) 0.86946(17) 0.0287 1.0000 Uani . . . . . .
C16 C 1.1982(5) 0.0272(2) 0.84342(18) 0.0286 1.0000 Uani . . . . . .
C17 C 1.3439(5) 0.0624(2) 0.8631(2) 0.0337 1.0000 Uani . . . . . .
C18 C 1.4898(5) 0.0296(2) 0.8435(2) 0.0330 1.0000 Uani . . . . . .
C19 C 1.6030(5) -0.0001(3) 0.8736(2) 0.0420 1.0000 Uani . . . . . .
C20 C 1.6827(5) -0.0071(2) 0.7890(2) 0.0409 1.0000 Uani . . . . . .
C21 C 1.7655(6) -0.0193(3) 0.7423(3) 0.0475 1.0000 Uani . . . . . .
C22 C 1.7037(6) 0.0059(3) 0.6953(2) 0.0519 1.0000 Uani . . . . . .
C23 C 1.5616(6) 0.0398(3) 0.6944(2) 0.0512 1.0000 Uani . . . . . .
C24 C 1.4779(5) 0.0504(3) 0.7412(2) 0.0399 1.0000 Uani . . . . . .
C25 C 1.5389(5) 0.0266(2) 0.7889(2) 0.0317 1.0000 Uani . . . . . .
C26 C 0.2827(5) 0.37094(19) 0.90728(18) 0.0238 1.0000 Uani . . . . . .
C27 C 0.2464(4) 0.3105(2) 0.87206(18) 0.0254 1.0000 Uani . . . . . .
C28 C 0.1017(5) 0.2681(2) 0.8874(2) 0.0337 1.0000 Uani . . . . . .
C29 C -0.0475(5) 0.3020(2) 0.87790(19) 0.0284 1.0000 Uani . . . . . .
C30 C -0.1564(5) 0.3189(2) 0.9150(2) 0.0354 1.0000 Uani . . . . . .
C31 C -0.2538(5) 0.3544(2) 0.8370(2) 0.0330 1.0000 Uani . . . . . .
C32 C -0.3431(5) 0.3812(2) 0.7967(2) 0.0382 1.0000 Uani . . . . . .
C33 C -0.2871(6) 0.3764(2) 0.7457(2) 0.0413 1.0000 Uani . . . . . .
C34 C -0.1439(6) 0.3469(3) 0.7343(2) 0.0436 1.0000 Uani . . . . . .
C35 C -0.0520(6) 0.3204(2) 0.7747(2) 0.0355 1.0000 Uani . . . . . .
C36 C -0.1064(5) 0.3245(2) 0.8273(2) 0.0303 1.0000 Uani . . . . . .
C37 C 0.2753(13) 0.6365(4) 0.9282(4) 0.1156 1.0000 Uani . . . . . .
C38 C 0.4175(9) 0.5836(4) 1.0121(3) 0.0722 1.0000 Uani . . . . . .
C39 C 0.8259(7) 0.4949(3) 0.9717(2) 0.0554 1.0000 Uani . . . . . .
C40 C 0.8958(6) 0.5162(3) 0.8691(2) 0.0486 1.0000 Uani . . . . . .
C41 C 0.7989(9) 0.7072(3) 0.8265(2) 0.0661 1.0000 Uani . . . . . .
C42 C 0.6057(8) 0.8006(4) 0.8618(3) 0.0746 1.0000 Uani . . . . . .
N1 N -0.2804(4) 0.35111(19) 0.89070(18) 0.0384 1.0000 Uani . . . . . .
N2 N 0.3832(4) 0.26636(17) 0.86729(14) 0.0259 1.0000 Uani . . . . . .
N3 N 1.0615(4) 0.07219(18) 0.84704(16) 0.0280 1.0000 Uani . . . . . .
N4 N 1.7184(4) -0.0237(2) 0.84120(19) 0.0443 1.0000 Uani . . . . . .
S1 S 0.33829(18) 0.55761(7) 0.95234(6) 0.0501 1.0000 Uani . . . . . .
S2 S 0.73062(15) 0.51768(7) 0.91122(6) 0.0476 1.0000 Uani . . . . . .
S3 S 0.80692(19) 0.79116(8) 0.85092(6) 0.0561 1.0000 Uani . . . . . .
O1 O 1.2735(3) -0.07195(14) 0.89016(13) 0.0358 1.0000 Uani . . . . . .
O2 O 1.0264(3) -0.06325(16) 0.86817(13) 0.0352 1.0000 Uani . . . . . .
O3 O 1.0682(4) 0.09167(16) 0.75747(13) 0.0353 1.0000 Uani . . . . . .
O4 O 1.0672(4) 0.06085(17) 0.93632(13) 0.0361 1.0000 Uani . . . . . .
O5 O 0.3661(4) 0.27133(16) 0.77735(13) 0.0353 1.0000 Uani . . . . . .
O6 O 0.3827(4) 0.25078(16) 0.95695(13) 0.0356 1.0000 Uani . . . . . .
O7 O 0.4116(3) 0.39179(16) 0.91552(14) 0.0384 1.0000 Uani . . . . . .
O8 O 0.1574(4) 0.40119(15) 0.92498(14) 0.0364 1.0000 Uani . . . . . .
O9 O 0.1967(4) 0.51747(18) 0.96741(17) 0.0555 1.0000 Uani . . . . . .
O10 O 0.6866(5) 0.59166(18) 0.91710(18) 0.0581 1.0000 Uani . . . . . .
O11 O 0.8818(6) 0.7861(2) 0.90542(18) 0.0739 1.0000 Uani . . . . . .
O13 O 0.1992(5) 0.80764(17) 0.91821(15) 0.0515 1.0000 Uani . . . . . .
O120 O 0.2368(13) 0.7983(5) 1.0237(4) 0.071(3) 0.5000 Uiso . . . . . .
O121 O 0.3104(13) 0.8083(5) 1.0180(4) 0.065(3) 0.5000 Uiso . . . . . .
H1 H 0.1879 0.4335 0.9435 0.0694 1.0000 Uiso . . . . . .
H2 H 1.2513 -0.1130 0.8958 0.0652 1.0000 Uiso . . . . . .
H3 H 0.2421 0.8134 0.9481 0.0890 1.0000 Uiso . . . . . .
H4 H 0.1072 0.8029 0.9092 0.0889 1.0000 Uiso . . . . . .
H5 H -0.3825 0.3723 0.9052 0.0500 1.0000 Uiso . . . . . .
H6 H 1.8254 -0.0316 0.8475 0.0500 1.0000 Uiso . . . . . .
H41 H 0.6083 0.1794 0.9882 0.0461 1.0000 Uiso . . . . . .
H51 H 0.8436 0.1181 0.9809 0.0390 1.0000 Uiso . . . . . .
H81 H 0.8354 0.1595 0.7262 0.0374 1.0000 Uiso . . . . . .
H91 H 0.6034 0.2177 0.7325 0.0402 1.0000 Uiso . . . . . .
H161 H 1.2131 0.0158 0.8051 0.0401 1.0000 Uiso . . . . . .
H171 H 1.3429 0.0626 0.9017 0.0494 1.0000 Uiso . . . . . .
H172 H 1.3388 0.1116 0.8521 0.0489 1.0000 Uiso . . . . . .
H191 H 1.5985 -0.0032 0.9113 0.0584 1.0000 Uiso . . . . . .
H211 H 1.8604 -0.0440 0.7425 0.0671 1.0000 Uiso . . . . . .
H221 H 1.7568 -0.0001 0.6629 0.0710 1.0000 Uiso . . . . . .
H231 H 1.5231 0.0565 0.6618 0.0682 1.0000 Uiso . . . . . .
H241 H 1.3819 0.0726 0.7404 0.0573 1.0000 Uiso . . . . . .
H271 H 0.2242 0.3295 0.8363 0.0401 1.0000 Uiso . . . . . .
H281 H 0.1099 0.2544 0.9250 0.0502 1.0000 Uiso . . . . . .
H282 H 0.1041 0.2265 0.8656 0.0503 1.0000 Uiso . . . . . .
H301 H -0.1486 0.3098 0.9526 0.0576 1.0000 Uiso . . . . . .
H321 H -0.4411 0.4023 0.8037 0.0532 1.0000 Uiso . . . . . .
H331 H -0.3461 0.3935 0.7171 0.0639 1.0000 Uiso . . . . . .
H341 H -0.1077 0.3444 0.6981 0.0592 1.0000 Uiso . . . . . .
H351 H 0.0452 0.3011 0.7671 0.0522 1.0000 Uiso . . . . . .
H371 H 0.2127 0.6334 0.8947 0.1490 1.0000 Uiso . . . . . .
H372 H 0.1874 0.6566 0.9564 0.1490 1.0000 Uiso . . . . . .
H373 H 0.3507 0.6722 0.9267 0.1490 1.0000 Uiso . . . . . .
H381 H 0.4652 0.5434 1.0314 0.0863 1.0000 Uiso . . . . . .
H382 H 0.3353 0.6030 1.0362 0.0863 1.0000 Uiso . . . . . .
H383 H 0.4986 0.6186 1.0065 0.0863 1.0000 Uiso . . . . . .
H391 H 0.7513 0.4924 1.0021 0.0690 1.0000 Uiso . . . . . .
H392 H 0.9074 0.5299 0.9809 0.0690 1.0000 Uiso . . . . . .
H393 H 0.8788 0.4495 0.9681 0.0690 1.0000 Uiso . . . . . .
H401 H 0.8647 0.5293 0.8307 0.0629 1.0000 Uiso . . . . . .
H402 H 0.9738 0.5515 0.8806 0.0629 1.0000 Uiso . . . . . .
H403 H 0.9452 0.4712 0.8678 0.0629 1.0000 Uiso . . . . . .
H411 H 0.9037 0.6888 0.8171 0.0856 1.0000 Uiso . . . . . .
H412 H 0.7530 0.6746 0.8544 0.0856 1.0000 Uiso . . . . . .
H413 H 0.7313 0.7034 0.7939 0.0856 1.0000 Uiso . . . . . .
H421 H 0.5803 0.8460 0.8768 0.1012 1.0000 Uiso . . . . . .
H422 H 0.5680 0.7645 0.8885 0.1012 1.0000 Uiso . . . . . .
H423 H 0.5463 0.7933 0.8280 0.1012 1.0000 Uiso . . . . . .

loop_
_atom_site_aniso_label
_atom_site_aniso_U_11
_atom_site_aniso_U_22
_atom_site_aniso_U_33
_atom_site_aniso_U_23
_atom_site_aniso_U_13
_atom_site_aniso_U_12
C1 0.0183(19) 0.028(2) 0.041(3) -0.002(2) -0.003(2) -0.0057(18)
C2 0.0144(17) 0.030(2) 0.039(3) 0.006(2) -0.002(2) 0.0019(16)
C3 0.026(2) 0.027(2) 0.032(2) -0.003(2) 0.002(2) -0.0013(17)
C4 0.027(2) 0.029(2) 0.035(3) -0.001(2) 0.003(2) 0.0104(19)
C5 0.027(2) 0.031(2) 0.024(2) 0.0061(18) -0.006(2) 0.0036(18)
C6 0.0210(19) 0.024(2) 0.038(3) 0.0027(18) -0.002(2) 0.0026(17)
C7 0.023(2) 0.0187(19) 0.037(3) -0.0025(18) -0.0006(19) -0.0020(17)
C8 0.028(2) 0.029(2) 0.025(2) -0.0014(18) -0.0008(19) -0.0004(18)
C9 0.029(2) 0.019(2) 0.034(3) 0.0008(17) -0.006(2) -0.0021(18)
C10 0.0176(19) 0.023(2) 0.029(2) 0.0011(18) -0.0027(17) 0.0013(17)
C11 0.0209(19) 0.0220(19) 0.040(3) 0.0016(18) 0.001(2) -0.0023(17)
C12 0.0222(19) 0.0209(19) 0.028(2) -0.0014(17) -0.0020(19) 0.0013(17)
C13 0.019(2) 0.025(2) 0.033(3) 0.002(2) -0.0015(19) -0.0031(18)
C14 0.023(2) 0.024(2) 0.030(3) -0.0030(18) 0.0000(19) 0.0056(17)
C15 0.025(2) 0.029(2) 0.033(2) -0.0034(18) 0.0026(19) 0.0027(18)
C16 0.023(2) 0.024(2) 0.038(3) -0.0031(19) 0.0015(19) 0.0033(18)
C17 0.0206(19) 0.026(2) 0.055(3) 0.003(2) 0.000(2) 0.0022(18)
C18 0.023(2) 0.022(2) 0.054(3) 0.003(2) 0.000(2) 0.0002(18)
C19 0.027(2) 0.035(2) 0.064(4) 0.005(2) 0.003(2) -0.004(2)
C20 0.025(2) 0.026(2) 0.071(4) -0.002(2) 0.001(2) 0.0002(19)
C21 0.029(2) 0.040(3) 0.073(4) -0.014(3) 0.009(3) -0.005(2)
C22 0.038(3) 0.058(3) 0.060(4) -0.028(3) 0.021(3) -0.011(3)
C23 0.045(3) 0.065(4) 0.044(3) -0.005(3) 0.002(3) -0.022(3)
C24 0.027(2) 0.038(3) 0.055(3) -0.009(3) 0.005(2) 0.000(2)
C25 0.021(2) 0.023(2) 0.052(3) -0.003(2) 0.003(2) -0.0034(18)
C26 0.0213(19) 0.0217(19) 0.028(2) 0.0041(17) 0.0016(18) 0.0049(16)
C27 0.0190(19) 0.0239(19) 0.033(2) -0.0020(18) 0.0009(18) 0.0033(17)
C28 0.025(2) 0.026(2) 0.050(3) -0.003(2) -0.004(2) 0.0008(18)
C29 0.0197(19) 0.024(2) 0.042(3) -0.0018(19) 0.0012(19) -0.0030(17)
C30 0.020(2) 0.026(2) 0.060(3) -0.004(2) -0.008(2) -0.0099(18)
C31 0.026(2) 0.022(2) 0.052(3) 0.001(2) 0.000(2) -0.0024(18)
C32 0.021(2) 0.027(2) 0.067(4) 0.006(2) -0.003(2) -0.0013(19)
C33 0.034(2) 0.031(2) 0.059(4) 0.018(2) -0.011(3) -0.008(2)
C34 0.043(3) 0.039(3) 0.049(3) 0.012(2) -0.007(2) -0.006(2)
C35 0.029(2) 0.033(2) 0.044(3) 0.001(2) 0.002(2) 0.001(2)
C36 0.022(2) 0.018(2) 0.051(3) 0.0015(19) -0.003(2) 0.0032(17)
C37 0.142(8) 0.061(5) 0.143(9) 0.042(5) -0.049(7) -0.011(5)
C38 0.071(5) 0.095(5) 0.050(4) 0.001(3) -0.008(3) -0.028(4)
C39 0.052(3) 0.061(4) 0.053(4) 0.005(3) 0.013(3) -0.007(3)
C40 0.047(3) 0.053(3) 0.045(3) 0.001(3) 0.010(3) 0.000(3)
C41 0.100(5) 0.052(3) 0.047(3) -0.002(3) -0.006(3) 0.021(4)
C42 0.066(4) 0.065(4) 0.093(5) -0.001(4) 0.011(4) 0.001(3)
N1 0.0252(19) 0.029(2) 0.061(3) -0.0029(18) -0.002(2) 0.0034(17)
N2 0.0209(17) 0.0279(19) 0.029(2) 0.0021(16) 0.0009(15) 0.0026(14)
N3 0.0172(16) 0.0259(19) 0.041(2) 0.0015(16) -0.0016(16) 0.0070(14)
N4 0.0164(17) 0.038(2) 0.079(3) -0.001(2) -0.003(2) 0.0034(18)
S1 0.0542(8) 0.0392(7) 0.0568(9) -0.0043(7) -0.0035(7) -0.0108(7)
S2 0.0354(6) 0.0396(7) 0.0678(10) -0.0004(7) 0.0027(6) -0.0027(6)
S3 0.0605(9) 0.0539(8) 0.0541(9) 0.0044(7) -0.0010(7) -0.0150(7)
O1 0.0259(15) 0.0263(16) 0.055(2) 0.0054(14) -0.0058(15) 0.0040(13)
O2 0.0265(16) 0.0315(17) 0.048(2) 0.0020(15) 0.0000(14) 0.0000(14)
O3 0.0321(17) 0.0411(18) 0.0327(19) 0.0036(15) 0.0049(15) 0.0101(14)
O4 0.0325(17) 0.0399(18) 0.0360(19) -0.0027(15) -0.0022(14) 0.0144(15)
O5 0.0286(17) 0.0401(18) 0.0373(19) 0.0001(15) -0.0052(15) 0.0063(14)
O6 0.0324(17) 0.0394(18) 0.0348(19) -0.0009(15) 0.0018(15) 0.0122(14)
O7 0.0224(15) 0.0391(18) 0.054(2) -0.0070(16) 0.0001(15) 0.0024(14)
O8 0.0287(15) 0.0254(15) 0.055(2) -0.0082(15) 0.0007(15) 0.0007(14)
O9 0.041(2) 0.0356(19) 0.090(3) -0.024(2) 0.0013(19) -0.0014(17)
O10 0.055(2) 0.0421(19) 0.077(3) -0.001(2) 0.005(2) -0.0004(18)
O11 0.088(3) 0.076(3) 0.058(3) 0.014(2) -0.017(2) -0.040(3)
O13 0.060(2) 0.0384(19) 0.056(2) 0.0053(17) -0.0047(19) 0.0005(17)

loop_
_atom_type_symbol
_atom_type_scat_dispersion_real
_atom_type_scat_dispersion_imag
_atom_type_scat_Cromer_Mann_a1
_atom_type_scat_Cromer_Mann_b1
_atom_type_scat_Cromer_Mann_a2
_atom_type_scat_Cromer_Mann_b2
_atom_type_scat_Cromer_Mann_a3
_atom_type_scat_Cromer_Mann_b3
_atom_type_scat_Cromer_Mann_a4
_atom_type_scat_Cromer_Mann_b4
_atom_type_scat_Cromer_Mann_c
_atom_type_scat_source
C 0.0033 0.0016 2.3100 20.8439 1.0200 10.2075 1.5886 0.5687 0.8650 51.6512 0.2156 'International Tables Vol C 4.2.6.8 and 6.1.1.4'
H 0.0000 0.0000 0.4930 10.5109 0.3229 26.1257 0.1402 3.1424 0.0408 57.7998 0.0030 'International Tables Vol C 4.2.6.8 and 6.1.1.4'
N 0.0061 0.0033 12.2126 0.0057 3.1322 9.8933 2.0125 28.9975 1.1663 0.5826 -11.5290 'International Tables Vol C 4.2.6.8 and 6.1.1.4'
O 0.0106 0.0060 3.0485 13.2771 2.2868 5.7011 1.5463 0.3239 0.8670 32.9089 0.2508 'International Tables Vol C 4.2.6.8 and 6.1.1.4'
Cl 0.1484 0.1585 11.4604 0.0104 7.1964 1.1662 6.2556 18.5194 1.6455 47.7784 -9.5574 'International Tables Vol C 4.2.6.8 and 6.1.1.4'
S 0.1246 0.1234 6.9053 1.4679 5.2034 22.2151 1.4379 0.2536 1.5863 56.1720 0.8669 'International Tables Vol C 4.2.6.8 and 6.1.1.4'

loop_
_geom_angle_atom_site_label_1
_geom_angle_site_symmetry_1
_geom_angle_atom_site_label_2
_geom_angle_site_symmetry_2
_geom_angle_atom_site_label_3
_geom_angle_site_symmetry_3
_geom_angle
_geom_angle_publ_flag
C10 . C1 . N2 . 117.7(4) yes
C10 . C1 . O5 . 121.9(4) yes
N2 . C1 . O5 . 120.4(4) yes
C3 . C2 . N2 . 117.1(4) yes
C3 . C2 . O6 . 122.4(4) yes
N2 . C2 . O6 . 120.6(4) yes
C2 . C3 . C4 . 119.7(4) yes
C2 . C3 . C11 . 119.2(4) yes
C4 . C3 . C11 . 121.0(4) yes
C3 . C4 . C5 . 118.9(4) yes
C3 . C4 . H41 . 119.4 no
C5 . C4 . H41 . 121.8 no
C4 . C5 . C6 . 121.8(4) yes
C4 . C5 . H51 . 120.0 no
C6 . C5 . H51 . 118.2 no
C5 . C6 . C12 . 120.2(4) yes
C5 . C6 . C14 . 120.5(4) yes
C12 . C6 . C14 . 119.3(4) yes
C8 . C7 . C12 . 118.7(4) yes
C8 . C7 . C13 . 119.9(4) yes
C12 . C7 . C13 . 121.4(4) yes
C7 . C8 . C9 . 120.8(4) yes
C7 . C8 . H81 . 119.5 no
C9 . C8 . H81 . 119.7 no
C8 . C9 . C10 . 120.8(4) yes
C8 . C9 . H91 . 118.6 no
C10 . C9 . H91 . 120.6 no
C1 . C10 . C9 . 121.2(4) yes
C1 . C10 . C11 . 119.0(4) yes
C9 . C10 . C11 . 119.7(4) yes
C10 . C11 . C3 . 121.6(4) yes
C10 . C11 . C12 . 118.6(4) yes
C3 . C11 . C12 . 119.8(4) yes
C6 . C12 . C11 . 118.2(4) yes
C6 . C12 . C7 . 120.4(4) yes
C11 . C12 . C7 . 121.4(4) yes
C7 . C13 . N3 . 116.0(4) yes
C7 . C13 . O3 . 123.1(4) yes
N3 . C13 . O3 . 120.9(4) yes
C6 . C14 . N3 . 117.7(4) yes
C6 . C14 . O4 . 122.5(4) yes
N3 . C14 . O4 . 119.8(4) yes
C16 . C15 . O1 . 113.0(3) yes
C16 . C15 . O2 . 122.8(4) yes
O1 . C15 . O2 . 124.1(4) yes
C15 . C16 . C17 . 117.4(4) yes
C15 . C16 . N3 . 107.2(3) yes
C17 . C16 . N3 . 111.9(3) yes
C15 . C16 . H161 . 104.6 no
C17 . C16 . H161 . 107.8 no
N3 . C16 . H161 . 107.2 no
C16 . C17 . C18 . 113.5(4) yes
C16 . C17 . H171 . 108.6 no
C18 . C17 . H171 . 109.6 no
C16 . C17 . H172 . 108.2 no
C18 . C17 . H172 . 111.1 no
H171 . C17 . H172 . 105.6 no
C17 . C18 . C19 . 127.3(5) yes
C17 . C18 . C25 . 125.4(4) yes
C19 . C18 . C25 . 107.2(4) yes
C18 . C19 . N4 . 110.0(5) yes
C18 . C19 . H191 . 123.2 no
N4 . C19 . H191 . 126.9 no
C21 . C20 . C25 . 122.3(5) yes
C21 . C20 . N4 . 129.7(5) yes
C25 . C20 . N4 . 108.0(5) yes
C20 . C21 . C22 . 117.0(5) yes
C20 . C21 . H211 . 121.7 no
C22 . C21 . H211 . 121.4 no
C21 . C22 . C23 . 121.6(5) yes
C21 . C22 . H221 . 120.0 no
C23 . C22 . H221 . 118.4 no
C22 . C23 . C24 . 121.0(5) yes
C22 . C23 . H231 . 119.3 no
C24 . C23 . H231 . 119.7 no
C23 . C24 . C25 . 118.5(5) yes
C23 . C24 . H241 . 120.7 no
C25 . C24 . H241 . 120.8 no
C18 . C25 . C20 . 106.3(4) yes
C18 . C25 . C24 . 134.1(4) yes
C20 . C25 . C24 . 119.6(5) yes
C27 . C26 . O7 . 123.9(4) yes
C27 . C26 . O8 . 112.3(3) yes
O7 . C26 . O8 . 123.6(4) yes
C26 . C27 . C28 . 116.3(4) yes
C26 . C27 . N2 . 110.0(3) yes
C28 . C27 . N2 . 110.8(3) yes
C26 . C27 . H271 . 105.9 no
C28 . C27 . H271 . 105.6 no
N2 . C27 . H271 . 107.7 no
C27 . C28 . C29 . 115.2(4) yes
C27 . C28 . H281 . 109.1 no
C29 . C28 . H281 . 110.0 no
C27 . C28 . H282 . 106.8 no
C29 . C28 . H282 . 107.7 no
H281 . C28 . H282 . 107.7 no
C28 . C29 . C30 . 127.3(4) yes
C28 . C29 . C36 . 126.4(4) yes
C30 . C29 . C36 . 106.4(4) yes
C29 . C30 . N1 . 110.3(5) yes
C29 . C30 . H301 . 124.9 no
N1 . C30 . H301 . 124.8 no
C32 . C31 . C36 . 122.2(5) yes
C32 . C31 . N1 . 130.2(4) yes
C36 . C31 . N1 . 107.5(4) yes
C31 . C32 . C33 . 117.3(4) yes
C31 . C32 . H321 . 121.9 no
C33 . C32 . H321 . 120.8 no
C32 . C33 . C34 . 122.3(5) yes
C32 . C33 . H331 . 119.6 no
C34 . C33 . H331 . 118.1 no
C33 . C34 . C35 . 120.8(5) yes
C33 . C34 . H341 . 120.3 no
C35 . C34 . H341 . 118.9 no
C34 . C35 . C36 . 118.2(4) yes
C34 . C35 . H351 . 120.9 no
C36 . C35 . H351 . 120.9 no
C29 . C36 . C31 . 107.0(4) yes
C29 . C36 . C35 . 133.9(4) yes
C31 . C36 . C35 . 119.1(4) yes
S1 . C37 . H371 . 113.9 no
S1 . C37 . H372 . 107.8 no
H371 . C37 . H372 . 100.7 no
S1 . C37 . H373 . 116.5 no
H371 . C37 . H373 . 112.4 no
H372 . C37 . H373 . 103.5 no
S1 . C38 . H381 . 110.3 no
S1 . C38 . H382 . 110.6 no
H381 . C38 . H382 . 107.1 no
S1 . C38 . H383 . 111.4 no
H381 . C38 . H383 . 108.5 no
H382 . C38 . H383 . 108.8 no
S2 . C39 . H391 . 111.2 no
S2 . C39 . H392 . 110.4 no
H391 . C39 . H392 . 108.0 no
S2 . C39 . H393 . 110.9 no
H391 . C39 . H393 . 108.6 no
H392 . C39 . H393 . 107.7 no
S2 . C40 . H401 . 109.9 no
S2 . C40 . H402 . 110.9 no
H401 . C40 . H402 . 105.6 no
S2 . C40 . H403 . 112.7 no
H401 . C40 . H403 . 107.8 no
H402 . C40 . H403 . 109.6 no
S3 . C41 . H411 . 112.5 no
S3 . C41 . H412 . 111.1 no
H411 . C41 . H412 . 106.5 no
S3 . C41 . H413 . 112.0 no
H411 . C41 . H413 . 108.1 no
H412 . C41 . H413 . 106.3 no
S3 . C42 . H421 . 111.7 no
S3 . C42 . H422 . 109.9 no
H421 . C42 . H422 . 107.5 no
S3 . C42 . H423 . 111.1 no
H421 . C42 . H423 . 109.6 no
H422 . C42 . H423 . 106.8 no
C30 . N1 . C31 . 108.8(4) yes
C30 . N1 . H5 . 133.2 no
C31 . N1 . H5 . 117.9 no
C27 . N2 . C2 . 117.2(3) yes
C27 . N2 . C1 . 117.7(3) yes
C2 . N2 . C1 . 125.0(4) yes
C16 . N3 . C13 . 118.1(4) yes
C16 . N3 . C14 . 116.9(4) yes
C13 . N3 . C14 . 125.0(3) yes
C20 . N4 . C19 . 108.5(4) yes
C20 . N4 . H6 . 114.4 no
C19 . N4 . H6 . 131.9 no
C37 . S1 . C38 . 99.4(4) yes
C37 . S1 . O9 . 107.2(4) yes
C38 . S1 . O9 . 105.1(3) yes
C39 . S2 . C40 . 97.4(3) yes
C39 . S2 . O10 . 106.0(3) yes
C40 . S2 . O10 . 106.1(3) yes
C42 . S3 . C41 . 96.4(4) yes
C42 . S3 . O11 . 106.8(3) yes
C41 . S3 . O11 . 105.6(3) yes
C15 . O1 . H2 . 110.0 no
C26 . O8 . H1 . 105.7 no
H3 . O13 . H4 . 132.5 no

loop_
_geom_bond_atom_site_label_1
_geom_bond_site_symmetry_1
_geom_bond_atom_site_label_2
_geom_bond_site_symmetry_2
_geom_bond_distance
_geom_bond_publ_flag
C1 . C10 . 1.478(6) yes
C1 . N2 . 1.394(6) yes
C1 . O5 . 1.220(5) yes
C2 . C3 . 1.491(6) yes
C2 . N2 . 1.402(6) yes
C2 . O6 . 1.216(5) yes
C3 . C4 . 1.377(6) yes
C3 . C11 . 1.416(6) yes
C4 . C5 . 1.403(6) yes
C4 . H41 . 0.944 no
C5 . C6 . 1.363(7) yes
C5 . H51 . 0.961 no
C6 . C12 . 1.433(6) yes
C6 . C14 . 1.471(6) yes
C7 . C8 . 1.383(6) yes
C7 . C12 . 1.400(6) yes
C7 . C13 . 1.470(6) yes
C8 . C9 . 1.412(6) yes
C8 . H81 . 0.941 no
C9 . C10 . 1.362(6) yes
C9 . H91 . 0.932 no
C10 . C11 . 1.429(6) yes
C11 . C12 . 1.403(6) yes
C13 . N3 . 1.412(6) yes
C13 . O3 . 1.213(5) yes
C14 . N3 . 1.390(6) yes
C14 . O4 . 1.217(5) yes
C15 . C16 . 1.527(6) yes
C15 . O1 . 1.312(5) yes
C15 . O2 . 1.205(5) yes
C16 . C17 . 1.526(6) yes
C16 . N3 . 1.485(5) yes
C16 . H161 . 0.998 no
C17 . C18 . 1.506(6) yes
C17 . H171 . 0.973 no
C17 . H172 . 1.008 no
C18 . C19 . 1.371(7) yes
C18 . C25 . 1.438(7) yes
C19 . N4 . 1.373(7) yes
C19 . H191 . 0.952 no
C20 . C21 . 1.399(8) yes
C20 . C25 . 1.415(6) yes
C20 . N4 . 1.389(7) yes
C21 . C22 . 1.389(9) yes
C21 . H211 . 0.957 no
C22 . C23 . 1.403(8) yes
C22 . H221 . 0.944 no
C23 . C24 . 1.399(8) yes
C23 . H231 . 0.946 no
C24 . C25 . 1.393(7) yes
C24 . H241 . 0.941 no
C26 . C27 . 1.516(6) yes
C26 . O7 . 1.210(5) yes
C26 . O8 . 1.318(5) yes
C27 . C28 . 1.557(6) yes
C27 . N2 . 1.476(5) yes
C27 . H271 . 0.993 no
C28 . C29 . 1.478(6) yes
C28 . H281 . 0.985 no
C28 . H282 . 0.985 no
C29 . C30 . 1.370(7) yes
C29 . C36 . 1.442(7) yes
C30 . N1 . 1.391(6) yes
C30 . H301 . 0.965 no
C31 . C32 . 1.381(7) yes
C31 . C36 . 1.431(6) yes
C31 . N1 . 1.371(7) yes
C32 . C33 . 1.374(8) yes
C32 . H321 . 0.964 no
C33 . C34 . 1.402(8) yes
C33 . H331 . 0.947 no
C34 . C35 . 1.394(7) yes
C34 . H341 . 0.964 no
C35 . C36 . 1.405(7) yes
C35 . H351 . 0.946 no
C37 . S1 . 1.755(8) yes
C37 . H371 . 1.004 no
C37 . H372 . 1.115 no
C37 . H373 . 0.961 no
C38 . S1 . 1.730(7) yes
C38 . H381 . 1.017 no
C38 . H382 . 1.013 no
C38 . H383 . 0.996 no
C39 . S2 . 1.788(7) yes
C39 . H391 . 1.004 no
C39 . H392 . 1.015 no
C39 . H393 . 1.008 no
C40 . S2 . 1.783(5) yes
C40 . H401 . 1.036 no
C40 . H402 . 1.013 no
C40 . H403 . 0.985 no
C41 . S3 . 1.764(6) yes
C41 . H411 . 1.007 no
C41 . H412 . 1.031 no
C41 . H413 . 1.010 no
C42 . S3 . 1.779(7) yes
C42 . H421 . 0.995 no
C42 . H422 . 1.030 no
C42 . H423 . 1.004 no
N1 . H5 . 1.046 no
N4 . H6 . 0.955 no
S1 . O9 . 1.510(4) yes
S2 . O10 . 1.512(4) yes
S3 . O11 . 1.520(5) yes
O1 . H2 . 0.842 no
O8 . H1 . 0.831 no
O13 . H3 . 0.847 no
O13 . H4 . 0.836 no

loop_
_geom_hbond_atom_site_label_D
_geom_hbond_site_symmetry_D
_geom_hbond_atom_site_label_H
_geom_hbond_site_symmetry_H
_geom_hbond_atom_site_label_A
_geom_hbond_site_symmetry_A
_geom_hbond_angle_DHA
_geom_hbond_distance_DH
_geom_hbond_distance_HA
_geom_hbond_distance_DA
_geom_hbond_publ_flag
O8 . H1 . O9 . 157.4 0.831 1.760 2.547 yes
O1 . H2 . O13 1_645 170.3 0.842 1.721 2.555 yes
O13 . H3 . O120 . 147.8 0.847 1.924 2.679 yes
O13 . H3 . O121 . 166.7 0.847 1.858 2.689 yes
O13 . H4 . O11 1_455 166.7 0.836 1.989 2.809 yes
N1 . H5 . O7 1_455 162.2 1.046 1.848 2.862 yes
N4 . H6 . O2 1_655 168.3 0.955 1.926 2.868 yes
